data_2009423
loop_
_publ_author_name
'Sommerer, S.O.'
'Westcott, B.L.'
'Abboud, K.A.'

_publ_section_title
;
 Structures of
 <i>catena</i>-poly[(nitrato-<i>O</i>,<i>O</i>')silver(I)-\m-(di-2-pyridyl
 ketone-<i>N</i>:<i>N</i>')] and di-2-pyridyl ketone
;
_journal_issue 1
_journal_name_full 'Acta Crystallographica Section C'
_journal_page_first 48
_journal_page_last 52
_journal_paper_doi 10.1107/S0108270193006444
_journal_volume 50
_journal_year 1994
_chemical_formula_moiety 'C11 H9 N2 O1,B1 F4'
_chemical_formula_sum 'C11 H9 B F4 N2 O'
_chemical_formula_weight 272.01
_symmetry_cell_setting monoclinic
_symmetry_space_group_name_Hall '-P 2ybc'
_symmetry_space_group_name_H-M 'P 1 21/c 1'
_atom_type_scat_source IntTabIV
_cell_angle_alpha 90.
_cell_angle_beta 97.160(10)
_cell_angle_gamma 90.
_cell_formula_units_Z 4
_cell_length_a 12.314(2)
_cell_length_b 13.402(2)
_cell_length_c 7.2120(10)
_cell_measurement_reflns_used 50
_cell_measurement_temperature 293
_cell_measurement_theta_max 11
_cell_measurement_theta_min 10
_cell_volume 1180.9(3)
_computing_cell_refinement 'SHELXTL-Plus (Sheldrick, 1991)'
_computing_data_collection SHELXTL-Plus
_computing_data_reduction SHELXTL-Plus
_computing_molecular_graphics SHELXTL-Plus
_computing_structure_refinement
;SHELX76 (Sheldrick, 1976) (full-matrix least squares). Geometric and
parameter tables: FUER (Larson, 1993)
;
_computing_structure_solution 'SHELXTL-Plus (direct methods)'
_diffrn_measurement_device 'Seimens P3m/V'
_diffrn_measurement_method '\w scan'
_diffrn_radiation_type MoK\a
_diffrn_radiation_wavelength 0.71073
_diffrn_reflns_av_R_equivalents 0.0119
_diffrn_reflns_limit_h_max 16
_diffrn_reflns_limit_h_min 0
_diffrn_reflns_limit_k_max 17
_diffrn_reflns_limit_k_min 0
_diffrn_reflns_limit_l_max 9
_diffrn_reflns_limit_l_min -9
_diffrn_reflns_number 2977
_diffrn_reflns_theta_max 27.5
_diffrn_standards_decay_% <1
_diffrn_standards_interval_count 96
_diffrn_standards_number 4
_exptl_absorpt_coefficient_mu 0.14
_exptl_absorpt_correction_T_max 0.970
_exptl_absorpt_correction_T_min 0.947
_exptl_absorpt_correction_type analytical
_exptl_crystal_colour Yellow
_exptl_crystal_density_diffrn 1.530
_exptl_crystal_description Plates
_exptl_crystal_size_max 0.36
_exptl_crystal_size_mid 0.30
_exptl_crystal_size_min 0.21
_refine_diff_density_max 0.21
_refine_diff_density_min -0.19
_refine_ls_goodness_of_fit_obs 1.87
_refine_ls_hydrogen_treatment refall
_refine_ls_number_parameters 241
_refine_ls_number_reflns 1461
_refine_ls_R_factor_obs 0.0526
_refine_ls_shift/esd_max 0.002
_refine_ls_structure_factor_coef F
_refine_ls_weighting_details 'w = 1/[\s^2^(F) + 0.0004F]^2^'
_refine_ls_weighting_scheme calc
_refine_ls_wR_factor_obs 0.0597
_reflns_number_observed 1461
_reflns_number_total 2725
_reflns_observed_criterion F>4\s(F)
_cod_data_source_file st1055.cif
_cod_data_source_block st1055_structure_2_of_2
_cod_depositor_comments
;
The following automatic conversions were performed:

'_refine_ls_weighting_scheme' value 'w = 1/[\s^2^(F) + 0.0004F]^2^'
was changed to 'calc'. New tag '_refine_ls_weighting_details' was
created. The value of the new tag was set to 'w = 1/[\s^2^(F) +
0.0004F]^2^'.

Automatic conversion script
Id: cif_fix_values 3143 2015-03-26 13:38:13Z robertas 
;
_cod_original_sg_symbol_H-M 'P 21/c'
_cod_original_formula_sum 'C11 H9 B1 F4 N2 O1'
_cod_database_code 2009423

loop_
_atom_site_label
_atom_site_fract_x
_atom_site_fract_y
_atom_site_fract_z
_atom_site_U_iso_or_equiv
O .1264(2) .8044(2) -.7140(4) .0919(8)
N1 .2115(2) 1.0428(2) -.5452(3) .0535(8)
N2 .3658(2) .9081(2) -.4722(3) .0555(8)
C1 .1810(3) 1.1380(2) -.5417(5) .0664(11)
C2 .0822(3) 1.1665(3) -.6346(5) .0711(12)
C3 .0162(3) 1.0975(3) -.7292(5) .0698(12)
C4 .0497(2) 1.0003(2) -.7316(5) .0633(10)
C5 .1489(2) .9728(2) -.6380(4) .0506(9)
C6 .1880(2) .8661(2) -.6369(4) .0563(9)
C7 .2977(2) .8358(2) -.5421(4) .0498(9)
C8 .3267(3) .7360(2) -.5318(4) .0585(10)
C9 .4299(3) .7122(3) -.4511(5) .0675(13)
C10 .5001(3) .7856(3) -.3813(5) .0676(12)
C11 .4654(2) .8822(2) -.3925(4) .0639(10)
B .7227(3) .9345(3) .0468(6) .0668(14)
F1 .6552(2) .9168(2) .1813(3) .1155(10)
F2 .6656(4) .9796(7) -.1011(7) .126(3)
F3 .7912(4) 1.0081(5) .1272(7) .111(2)
F4 .7698(11) .8579(4) .002(2) .207(6)
F12 .747(2) 1.0194(7) .000(4) .264(14)
F13 .8224(7) .8948(14) .101(2) .153(8)
F14 .6900(9) .8732(15) -.1006(15) .146(7)
H1a .278(3) 1.021(3) -.499(4) .031(13)
H2a .339(7) .966(7) -.454(10) .03(3)
H1 .230(2) 1.183(2) -.478(4) .072(9)
H2 .062(3) 1.234(3) -.631(4) .086(11)
H3 -.051(3) 1.121(2) -.793(4) .084(10)
H4 .012(2) .954(2) -.790(4) .061(9)
H8 .274(3) .684(2) -.584(4) .082(10)
H9 .444(2) .648(2) -.449(4) .076(10)
H10 .569(3) .771(2) -.325(4) .079(9)
H11 .513(2) .934(2) -.341(4) .056(8)

loop_
_geom_angle_atom_site_label_1
_geom_angle_atom_site_label_2
_geom_angle_atom_site_label_3
_geom_angle
_geom_angle_publ_flag
N1 C5 C4 118.6(2) yes
C4 C5 C6 121.5(2) yes
N2 C7 C8 122.4(2) yes
C7 C8 C9 117.8(2) yes
C8 C9 C10 120.1(3) yes
C9 C10 C11 119.0(3) yes
C1 C2 C3 119.7(3) yes
C3 C4 C5 120.1(3) yes
F1 B F3 102.6(4) yes
F2 B F4 112.3(7) yes
F4 B F1 112.6(6) yes
F1 B F13 109.8(6) yes
F12 B F14 113.6(9) yes
F14 B F1 107.5(6) yes
N1 C5 C6 119.9(2) yes
O C6 C5 117.6(2) yes
C1 N1 C5 122.4(2) yes
C7 N2 C11 118.2(3) yes
N1 C1 C2 119.6(3) yes
N2 C11 C10 122.5(3) yes
C2 C3 C4 119.6(3) yes
F1 B F2 109.5(3) yes
F2 B F3 104.1(5) yes
F3 B F4 114.8(7) yes
F1 B F12 122.7(8) yes
F12 B F13 101.0(10) yes
F13 B F14 99.0(9) yes

loop_
_geom_bond_atom_site_label_1
_geom_bond_atom_site_label_2
_geom_bond_distance
_geom_bond_publ_flag
N1 C1 1.331(4) yes
C4 C5 1.370(4) yes
C3 C4 1.368(5) yes
C5 C6 1.508(4) yes
N2 C7 1.338(3) yes
C7 C8 1.384(4) yes
C9 C10 1.364(5) yes
F1 B 1.375(5) yes
F2 B 1.346(7) yes
F4 B 1.242(10) yes
F13 B 1.350(11) yes
N1 C5 1.340(4) yes
C1 C2 1.369(5) yes
C2 C3 1.358(5) yes
C6 C7 1.493(4) yes
O C6 1.209(3) yes
N2 C11 1.335(4) yes
C8 C9 1.368(4) yes
C10 C11 1.361(5) yes
F3 B 1.378(7) yes
F12 B 1.23(2) yes
F14 B 1.363(15) yes
